data_4120910
loop_
_publ_author_name
'Jeffrey C. Holder'
'Lufeng Zou'
'Alexander N. Marziale'
'Peng Liu'
'Yu Lan'
'Michele Gatti'
'Kotaro Kikushima'
'K. N. Houk'
'Brian M. Stoltz'

_publ_section_title
;
 Mechanism and Enantioselectivity in Palladium-Catalyzed Conjugate
 Addition of Arylboronic Acids to \b-Substituted Cyclic Enones: Insights
 from Computation and Experiment
;
_journal_name_full 'Journal of the American Chemical Society'
_journal_page_first 14996
_journal_page_last 15007
_journal_paper_doi 10.1021/ja401713g
_journal_volume 135
_journal_year 2013
_chemical_absolute_configuration ad
_chemical_formula_sum 'C17.8 H20.83 I1.03 N2 O Pd'
_chemical_formula_weight 516.47
_chemical_name_systematic
; 
 ? 
;
_space_group_crystal_system monoclinic
_space_group_IT_number 5
_space_group_name_Hall 'C 2y'
_space_group_name_H-M_alt 'C 1 2 1'
_symmetry_space_group_name_Hall 'C 2y'
_symmetry_space_group_name_H-M 'C 1 2 1'
_atom_sites_solution_hydrogens geom
_atom_sites_solution_primary direct
_atom_sites_solution_secondary difmap
_audit_creation_method SHELXL-2013
_cell_angle_alpha 90
_cell_angle_beta 101.240(4)
_cell_angle_gamma 90
_cell_formula_units_Z 4
_cell_length_a 18.4571(12)
_cell_length_b 9.9004(6)
_cell_length_c 10.5480(7)
_cell_measurement_reflns_used 9945
_cell_measurement_temperature 100(2)
_cell_measurement_theta_max 30.12
_cell_measurement_theta_min 2.25
_cell_volume 1890.5(2)
_computing_cell_refinement 'SAINT 8.27B (Bruker-AXS, 2011)'
_computing_data_collection 'APEX2 v2013.2.0 (Bruker-AXS, 2013)'
_computing_data_reduction 'SAINT 8.27B (Bruker-AXS, 2011)'
_computing_molecular_graphics 'Bruker SHELXTL'
_computing_publication_material 'Bruker SHELXTL'
_computing_structure_refinement 'SHELXL-2013 (Sheldrick, 2013)'
_computing_structure_solution 'SHELXS-97 (Sheldrick, 2008)'
_diffrn_ambient_temperature 100(2)
_diffrn_detector_area_resol_mean 8.33
_diffrn_measured_fraction_theta_full 0.999
_diffrn_measured_fraction_theta_max 0.997
_diffrn_measurement_device_type 'Bruker APEX-II CCD'
_diffrn_measurement_method '\f and \w scans'
_diffrn_radiation_type MoK\a
_diffrn_radiation_wavelength 0.71073
_diffrn_reflns_av_R_equivalents 0.0380
_diffrn_reflns_av_unetI/netI 0.0349
_diffrn_reflns_Laue_measured_fraction_full 0.999
_diffrn_reflns_Laue_measured_fraction_max 0.997
_diffrn_reflns_limit_h_max 26
_diffrn_reflns_limit_h_min -26
_diffrn_reflns_limit_k_max 14
_diffrn_reflns_limit_k_min -14
_diffrn_reflns_limit_l_max 15
_diffrn_reflns_limit_l_min -15
_diffrn_reflns_number 24103
_diffrn_reflns_point_group_measured_fraction_full 0.996
_diffrn_reflns_point_group_measured_fraction_max 0.993
_diffrn_reflns_theta_full 25.242
_diffrn_reflns_theta_max 30.600
_diffrn_reflns_theta_min 1.968
_diffrn_source 'fine-focus sealed tube'
_exptl_absorpt_coefficient_mu 2.677
_exptl_absorpt_correction_T_max 0.746
_exptl_absorpt_correction_T_min 0.665
_exptl_absorpt_correction_type multi-scan
_exptl_absorpt_process_details 'SADABS (Sheldrick, 2009)'
_exptl_crystal_colour orange
_exptl_crystal_density_diffrn 1.815
_exptl_crystal_description Needle
_exptl_crystal_F_000 1002
_exptl_crystal_size_max 0.150
_exptl_crystal_size_mid 0.050
_exptl_crystal_size_min 0.050
_refine_diff_density_max 0.568
_refine_diff_density_min -0.578
_refine_diff_density_rms 0.085
_refine_ls_abs_structure_details
; 
 Flack x determined using 2410 quotients [(I+)-(I-)]/[(I+)+(I-)] 
 (Parsons and Flack (2004), Acta Cryst. A60, s61). 
;
_refine_ls_abs_structure_Flack 0.023(10)
_refine_ls_extinction_method none
_refine_ls_goodness_of_fit_ref 1.027
_refine_ls_hydrogen_treatment constr
_refine_ls_matrix_type full
_refine_ls_number_parameters 221
_refine_ls_number_reflns 5762
_refine_ls_number_restraints 2
_refine_ls_restrained_S_all 1.027
_refine_ls_R_factor_all 0.0269
_refine_ls_R_factor_gt 0.0226
_refine_ls_shift/su_max 0.001
_refine_ls_shift/su_mean 0.000
_refine_ls_structure_factor_coef Fsqd
_refine_ls_weighting_details
; 
 w=1/[\s^2^(Fo^2^)+(0.0152P)^2^] 
 where P=(Fo^2^+2Fc^2^)/3 
;
_refine_ls_weighting_scheme calc
_refine_ls_wR_factor_gt 0.0403
_refine_ls_wR_factor_ref 0.0414
_reflns_Friedel_coverage 0.891
_reflns_Friedel_fraction_full 0.993
_reflns_Friedel_fraction_max 0.988
_reflns_number_gt 5355
_reflns_number_total 5762
_reflns_threshold_expression 'I > 2\s(I)'
_cod_data_source_file ja401713g_si_003.cif
_cod_data_source_block anm02
_cod_original_formula_sum 'C17.80 H20.83 I1.03 N2 O Pd'
_cod_database_code 4120910
_shelx_space_group_comment
; 
The symmetry employed for this shelxl refinement is uniquely defined 
by the following loop, which should always be used as a source of 
symmetry information in preference to the above space-group names. 
They are only intended as comments. 
;
_shelx_estimated_absorpt_t_min 0.690
_shelx_estimated_absorpt_t_max 0.878
_shelxl_version_number 2013-2

loop_
_space_group_symop_operation_xyz
'x, y, z'
'-x, y, -z'
'x+1/2, y+1/2, z'
'-x+1/2, y+1/2, -z'

loop_
_atom_site_label
_atom_site_type_symbol
_atom_site_fract_x
_atom_site_fract_y
_atom_site_fract_z
_atom_site_U_iso_or_equiv
_atom_site_adp_type
_atom_site_occupancy
_atom_site_site_symmetry_order
_atom_site_calc_flag
_atom_site_refinement_flags_posn
_atom_site_refinement_flags_adp
_atom_site_refinement_flags_occupancy
_atom_site_disorder_assembly
_atom_site_disorder_group
I1 I 0.11112(2) 0.15374(3) 0.84766(2) 0.02556(6) Uani 1 1 d D . . . .
Pd1 Pd 0.22289(2) 0.02985(2) 0.79176(2) 0.01518(6) Uani 1 1 d D . . . .
I2A I 0.1528(8) -0.1898(12) 0.7873(15) 0.039(4) Uani 0.0341(17) 1 d D . P A 2
C1 C 0.1681(3) -0.1422(6) 0.7810(6) 0.0185(10) Uani 0.9659(17) 1 d . . P A 1
C2 C 0.1048(2) -0.1720(4) 0.6897(4) 0.0272(9) Uani 0.9659(17) 1 d . . P A 1
H2 H 0.0825 -0.1036 0.6319 0.033 Uiso 0.9659(17) 1 calc R U P A 1
C3 C 0.0736(2) -0.3011(5) 0.6822(4) 0.0326(10) Uani 0.9659(17) 1 d . . P A 1
H3 H 0.0310 -0.3199 0.6182 0.039 Uiso 0.9659(17) 1 calc R U P A 1
C4 C 0.1041(2) -0.4014(4) 0.7665(5) 0.0303(10) Uani 0.9659(17) 1 d . . P A 1
H4 H 0.0827 -0.4891 0.7604 0.036 Uiso 0.9659(17) 1 calc R U P A 1
C5 C 0.1653(2) -0.3742(4) 0.8593(4) 0.0242(9) Uani 0.9659(17) 1 d . . P A 1
H5 H 0.1859 -0.4427 0.9185 0.029 Uiso 0.9659(17) 1 calc R U P A 1
C6 C 0.1975(2) -0.2458(4) 0.8672(4) 0.0190(8) Uani 0.9659(17) 1 d . . P A 1
H6 H 0.2401 -0.2283 0.9318 0.023 Uiso 0.9659(17) 1 calc R U P A 1
N1 N 0.29748(17) 0.2025(3) 0.8127(3) 0.0193(6) Uani 1 1 d . . . . .
C7 C 0.2837(2) 0.3340(4) 0.8273(4) 0.0246(9) Uani 1 1 d . . . . .
H7 H 0.2340 0.3634 0.8186 0.029 Uiso 1 1 calc R U . . .
C8 C 0.3397(3) 0.4273(4) 0.8546(4) 0.0318(10) Uani 1 1 d . . . . .
H8 H 0.3281 0.5196 0.8654 0.038 Uiso 1 1 calc R U . . .
C9 C 0.4114(3) 0.3889(5) 0.8663(4) 0.0359(11) Uani 1 1 d . . . . .
H9 H 0.4501 0.4536 0.8842 0.043 Uiso 1 1 calc R U . . .
C10 C 0.4270(2) 0.2532(4) 0.8515(4) 0.0291(9) Uani 1 1 d . . . . .
H10 H 0.4765 0.2224 0.8599 0.035 Uiso 1 1 calc R U . . .
C11 C 0.36824(19) 0.1648(4) 0.8243(3) 0.0209(7) Uani 1 1 d . . . . .
C12 C 0.37661(18) 0.0197(4) 0.8018(3) 0.0200(7) Uani 1 1 d . . . . .
N2 N 0.32110(15) -0.0581(3) 0.7649(3) 0.0163(6) Uani 1 1 d . . . . .
O1 O 0.44417(15) -0.0330(3) 0.8174(3) 0.0290(6) Uani 1 1 d . . . . .
C13 C 0.4313(2) -0.1793(4) 0.8025(4) 0.0281(9) Uani 1 1 d . . . . .
H13A H 0.4403 -0.2247 0.8878 0.034 Uiso 1 1 calc R U . . .
H13B H 0.4640 -0.2197 0.7488 0.034 Uiso 1 1 calc R U . . .
C14 C 0.35065(19) -0.1924(3) 0.7364(3) 0.0181(7) Uani 1 1 d . . . . .
H14 H 0.3266 -0.2646 0.7802 0.022 Uiso 1 1 calc R U . . .
C15 C 0.3378(2) -0.2221(4) 0.5897(3) 0.0240(8) Uani 1 1 d . . . . .
C16 C 0.2554(2) -0.2265(5) 0.5352(4) 0.0336(10) Uani 1 1 d . . . . .
H16A H 0.2318 -0.2915 0.5844 0.050 Uiso 1 1 calc R U . . .
H16B H 0.2470 -0.2540 0.4443 0.050 Uiso 1 1 calc R U . . .
H16C H 0.2341 -0.1367 0.5418 0.050 Uiso 1 1 calc R U . . .
C17 C 0.3745(3) -0.1142(4) 0.5188(4) 0.0358(11) Uani 1 1 d . . . . .
H17A H 0.3532 -0.0255 0.5310 0.054 Uiso 1 1 calc R U . . .
H17B H 0.3660 -0.1356 0.4264 0.054 Uiso 1 1 calc R U . . .
H17C H 0.4277 -0.1124 0.5539 0.054 Uiso 1 1 calc R U . . .
C18 C 0.3710(3) -0.3608(4) 0.5714(4) 0.0357(10) Uani 1 1 d . . . . .
H18A H 0.4238 -0.3603 0.6100 0.054 Uiso 1 1 calc R U . . .
H18B H 0.3645 -0.3809 0.4789 0.054 Uiso 1 1 calc R U . . .
H18C H 0.3460 -0.4299 0.6136 0.054 Uiso 1 1 calc R U . . .

loop_
_atom_site_aniso_label
_atom_site_aniso_U_11
_atom_site_aniso_U_22
_atom_site_aniso_U_33
_atom_site_aniso_U_23
_atom_site_aniso_U_13
_atom_site_aniso_U_12
I1 0.02108(12) 0.02789(13) 0.02909(13) 0.00285(11) 0.00829(9) 0.01208(10)
Pd1 0.01481(12) 0.01535(12) 0.01579(11) 0.00027(11) 0.00402(9) 0.00351(11)
I2A 0.037(7) 0.032(8) 0.052(7) -0.014(6) 0.020(5) -0.017(5)
C1 0.017(3) 0.019(3) 0.021(2) -0.004(2) 0.0083(18) -0.0004(19)
C2 0.021(2) 0.037(2) 0.024(2) -0.0004(18) 0.0051(17) -0.0004(18)
C3 0.025(2) 0.047(3) 0.027(2) -0.0138(19) 0.0074(17) -0.0141(18)
C4 0.030(2) 0.027(2) 0.041(2) -0.0099(19) 0.021(2) -0.0108(17)
C5 0.031(2) 0.022(2) 0.0246(19) -0.0021(15) 0.0174(16) 0.0006(15)
C6 0.0187(18) 0.022(2) 0.0183(17) -0.0042(16) 0.0094(15) 0.0000(15)
N1 0.0265(17) 0.0174(15) 0.0149(14) 0.0004(12) 0.0060(12) 0.0002(12)
C7 0.037(2) 0.0186(19) 0.0189(19) 0.0020(15) 0.0075(17) 0.0030(17)
C8 0.056(3) 0.018(2) 0.023(2) -0.0015(17) 0.0111(19) -0.0076(19)
C9 0.049(3) 0.032(2) 0.028(2) -0.005(2) 0.011(2) -0.018(2)
C10 0.030(2) 0.031(2) 0.028(2) -0.0052(19) 0.0091(17) -0.0102(18)
C11 0.0244(17) 0.0228(19) 0.0167(15) -0.0039(16) 0.0075(13) -0.0023(16)
C12 0.0162(15) 0.0251(18) 0.0202(15) 0.0015(17) 0.0074(12) 0.0033(16)
N2 0.0168(14) 0.0156(14) 0.0175(14) 0.0002(12) 0.0056(11) 0.0043(11)
O1 0.0164(13) 0.0346(16) 0.0365(16) -0.0045(13) 0.0066(12) 0.0007(11)
C13 0.021(2) 0.031(2) 0.034(2) 0.0017(18) 0.0070(17) 0.0090(16)
C14 0.0224(18) 0.0157(17) 0.0186(16) 0.0026(14) 0.0102(14) 0.0052(13)
C15 0.034(2) 0.0214(18) 0.0207(18) 0.0025(16) 0.0156(15) 0.0055(16)
C16 0.041(2) 0.038(2) 0.0206(19) -0.010(2) 0.0034(18) 0.004(2)
C17 0.058(3) 0.028(2) 0.029(2) 0.0046(19) 0.025(2) 0.000(2)
C18 0.056(3) 0.027(2) 0.029(2) -0.004(2) 0.0208(19) 0.009(2)

loop_
_atom_type_symbol
_atom_type_description
_atom_type_scat_dispersion_real
_atom_type_scat_dispersion_imag
_atom_type_scat_source
C C 0.0033 0.0016 'International Tables Vol C Tables 4.2.6.8 and 6.1.1.4'
H H 0.0000 0.0000 'International Tables Vol C Tables 4.2.6.8 and 6.1.1.4'
N N 0.0061 0.0033 'International Tables Vol C Tables 4.2.6.8 and 6.1.1.4'
O O 0.0106 0.0060 'International Tables Vol C Tables 4.2.6.8 and 6.1.1.4'
Pd Pd -0.9988 1.0072 'International Tables Vol C Tables 4.2.6.8 and 6.1.1.4'
I I -0.4742 1.8119 'International Tables Vol C Tables 4.2.6.8 and 6.1.1.4'

loop_
_geom_angle_atom_site_label_1
_geom_angle_atom_site_label_2
_geom_angle_atom_site_label_3
_geom_angle
C1 Pd1 N2 94.67(18)
C1 Pd1 N1 171.83(18)
N2 Pd1 N1 78.00(11)
N2 Pd1 I2A 95.4(3)
N1 Pd1 I2A 171.3(4)
C1 Pd1 I1 89.97(16)
N2 Pd1 I1 173.14(8)
N1 Pd1 I1 97.02(8)
I2A Pd1 I1 89.1(3)
C2 C1 C6 117.3(5)
C2 C1 Pd1 125.0(4)
C6 C1 Pd1 117.6(4)
C1 C2 C3 120.9(4)
C1 C2 H2 119.5
C3 C2 H2 119.5
C4 C3 C2 120.7(4)
C4 C3 H3 119.6
C2 C3 H3 119.6
C5 C4 C3 119.7(4)
C5 C4 H4 120.2
C3 C4 H4 120.2
C4 C5 C6 120.2(4)
C4 C5 H5 119.9
C6 C5 H5 119.9
C5 C6 C1 121.2(4)
C5 C6 H6 119.4
C1 C6 H6 119.4
C11 N1 C7 117.5(4)
C11 N1 Pd1 112.1(2)
C7 N1 Pd1 130.0(3)
N1 C7 C8 121.7(4)
N1 C7 H7 119.1
C8 C7 H7 119.1
C9 C8 C7 120.7(4)
C9 C8 H8 119.7
C7 C8 H8 119.7
C8 C9 C10 118.7(4)
C8 C9 H9 120.7
C10 C9 H9 120.7
C11 C10 C9 117.7(4)
C11 C10 H10 121.1
C9 C10 H10 121.1
N1 C11 C10 123.7(4)
N1 C11 C12 112.9(3)
C10 C11 C12 123.4(4)
N2 C12 O1 118.4(4)
N2 C12 C11 122.3(3)
O1 C12 C11 119.2(3)
C12 N2 C14 107.2(3)
C12 N2 Pd1 111.9(2)
C14 N2 Pd1 139.9(2)
C12 O1 C13 104.1(3)
O1 C13 C14 104.9(3)
O1 C13 H13A 110.8
C14 C13 H13A 110.8
O1 C13 H13B 110.8
C14 C13 H13B 110.8
H13A C13 H13B 108.8
N2 C14 C13 101.3(3)
N2 C14 C15 112.3(3)
C13 C14 C15 114.8(3)
N2 C14 H14 109.4
C13 C14 H14 109.4
C15 C14 H14 109.4
C16 C15 C18 108.8(4)
C16 C15 C17 109.9(3)
C18 C15 C17 109.8(3)
C16 C15 C14 109.3(3)
C18 C15 C14 108.0(3)
C17 C15 C14 111.0(3)
C15 C16 H16A 109.5
C15 C16 H16B 109.5
H16A C16 H16B 109.5
C15 C16 H16C 109.5
H16A C16 H16C 109.5
H16B C16 H16C 109.5
C15 C17 H17A 109.5
C15 C17 H17B 109.5
H17A C17 H17B 109.5
C15 C17 H17C 109.5
H17A C17 H17C 109.5
H17B C17 H17C 109.5
C15 C18 H18A 109.5
C15 C18 H18B 109.5
H18A C18 H18B 109.5
C15 C18 H18C 109.5
H18A C18 H18C 109.5
H18B C18 H18C 109.5

loop_
_geom_bond_atom_site_label_1
_geom_bond_atom_site_label_2
_geom_bond_distance
I1 Pd1 2.5655(3)
Pd1 C1 1.973(6)
Pd1 N2 2.080(3)
Pd1 N1 2.178(3)
Pd1 I2A 2.526(10)
C1 C2 1.393(7)
C1 C6 1.407(7)
C2 C3 1.397(6)
C2 H2 0.9500
C3 C4 1.379(6)
C3 H3 0.9500
C4 C5 1.370(6)
C4 H4 0.9500
C5 C6 1.399(5)
C5 H5 0.9500
C6 H6 0.9500
N1 C11 1.341(5)
N1 C7 1.342(4)
C7 C8 1.373(6)
C7 H7 0.9500
C8 C9 1.360(7)
C8 H8 0.9500
C9 C10 1.389(7)
C9 H9 0.9500
C10 C11 1.380(5)
C10 H10 0.9500
C11 C12 1.470(6)
C12 N2 1.280(5)
C12 O1 1.332(4)
N2 C14 1.489(4)
O1 C13 1.471(5)
C13 C14 1.521(5)
C13 H13A 0.9900
C13 H13B 0.9900
C14 C15 1.548(5)
C14 H14 1.0000
C15 C16 1.519(6)
C15 C18 1.531(6)
C15 C17 1.534(6)
C16 H16A 0.9800
C16 H16B 0.9800
C16 H16C 0.9800
C17 H17A 0.9800
C17 H17B 0.9800
C17 H17C 0.9800
C18 H18A 0.9800
C18 H18B 0.9800
C18 H18C 0.9800
